data_7707877
loop_
_publ_author_name
'Karata\,s, Mert Olgun'
'\"Ozdemir, Nam\?ik'
'Sar\?iman, Melda'
'G\"unal, Selami'
'Ulukaya, Engin'
'\"Ozdemir, \.Ismail'

_publ_section_title
;
 Water-soluble silver(i) complexes with N-donor benzimidazole ligands
 containing an imidazolium core: stability and preliminary biological
 studies.
;
_journal_issue 33
_journal_name_full 'Dalton transactions (Cambridge, England : 2003)'
_journal_page_first 11596
_journal_page_last 11603
_journal_paper_doi 10.1039/d1dt02008k
_journal_volume 50
_journal_year 2021
_chemical_formula_moiety 'C26 H30 Ag N9 O3, 2(N O3)'
_chemical_formula_sum 'C26 H30 Ag N11 O9'
_chemical_formula_weight 748.48
_space_group_crystal_system monoclinic
_space_group_IT_number 14
_space_group_name_Hall '-P 2ybc'
_space_group_name_H-M_alt 'P 1 21/c 1'
_atom_sites_solution_hydrogens geom
_atom_sites_solution_primary direct
_atom_sites_solution_secondary difmap
_audit_creation_method SHELXL-2018/3
_audit_update_record
;
2021-02-12 deposited with the CCDC.	2021-07-22 downloaded from the CCDC.
;
_cell_angle_alpha 90
_cell_angle_beta 105.931(3)
_cell_angle_gamma 90
_cell_formula_units_Z 4
_cell_length_a 14.8453(6)
_cell_length_b 15.1725(7)
_cell_length_c 14.2740(6)
_cell_measurement_reflns_used 18382
_cell_measurement_temperature 296(2)
_cell_measurement_theta_max 28.09
_cell_measurement_theta_min 1.96
_cell_volume 3091.6(2)
_computing_cell_refinement X-AREA
_computing_data_collection 'X-AREA (Stoe & Cie, 2002)'
_computing_data_reduction 'X-RED32 (Stoe & Cie, 2002)'
_computing_molecular_graphics 'OLEX2 (Dolomanov et al., 2009)'
_computing_publication_material 'OLEX2 (Dolomanov et al., 2009) and PLATON (Spek, 2009)'
_computing_structure_refinement 'SHELXL-2018/3 (Sheldrick, 2015)'
_computing_structure_solution 'SHELXT-2018/2 (Sheldrick, 2015)'
_diffrn_ambient_temperature 296(2)
_diffrn_detector_area_resol_mean 6.67
_diffrn_measured_fraction_theta_full 0.999
_diffrn_measured_fraction_theta_max 0.995
_diffrn_measurement_device_type 'STOE IPDS 2'
_diffrn_measurement_method '\w scans'
_diffrn_radiation_collimation '0.8 mm diameter, multiple pinhole'
_diffrn_radiation_monochromator 'plane graphite'
_diffrn_radiation_type MoK\a
_diffrn_radiation_wavelength 0.71073
_diffrn_reflns_av_R_equivalents 0.0904
_diffrn_reflns_av_unetI/netI 0.0896
_diffrn_reflns_Laue_measured_fraction_full 0.999
_diffrn_reflns_Laue_measured_fraction_max 0.995
_diffrn_reflns_limit_h_max 19
_diffrn_reflns_limit_h_min -19
_diffrn_reflns_limit_k_max 19
_diffrn_reflns_limit_k_min -19
_diffrn_reflns_limit_l_max 17
_diffrn_reflns_limit_l_min -18
_diffrn_reflns_number 25008
_diffrn_reflns_point_group_measured_fraction_full 0.999
_diffrn_reflns_point_group_measured_fraction_max 0.995
_diffrn_reflns_theta_full 25.242
_diffrn_reflns_theta_max 27.677
_diffrn_reflns_theta_min 1.959
_diffrn_source 'sealed X-ray tube, 12 x 0.4 mm long-fine focus'
_exptl_absorpt_coefficient_mu 0.723
_exptl_absorpt_correction_T_max 0.9663
_exptl_absorpt_correction_T_min 0.8166
_exptl_absorpt_correction_type integration
_exptl_absorpt_process_details 'X-RED32 (Stoe & Cie, 2002)'
_exptl_crystal_colour colorless
_exptl_crystal_density_diffrn 1.608
_exptl_crystal_description prism
_exptl_crystal_F_000 1528
_exptl_crystal_size_max 0.700
_exptl_crystal_size_mid 0.490
_exptl_crystal_size_min 0.100
_refine_diff_density_max 0.867
_refine_diff_density_min -0.267
_refine_diff_density_rms 0.078
_refine_ls_extinction_method none
_refine_ls_goodness_of_fit_ref 0.994
_refine_ls_hydrogen_treatment constr
_refine_ls_matrix_type full
_refine_ls_number_parameters 428
_refine_ls_number_reflns 7191
_refine_ls_number_restraints 0
_refine_ls_restrained_S_all 0.994
_refine_ls_R_factor_all 0.1406
_refine_ls_R_factor_gt 0.0683
_refine_ls_shift/su_max 0.001
_refine_ls_shift/su_mean 0.000
_refine_ls_structure_factor_coef Fsqd
_refine_ls_weighting_details 'w=1/[\s^2^(Fo^2^)+(0.0570P)^2^] where P=(Fo^2^+2Fc^2^)/3'
_refine_ls_weighting_scheme calc
_refine_ls_wR_factor_gt 0.1196
_refine_ls_wR_factor_ref 0.1411
_reflns_Friedel_coverage 0.000
_reflns_number_gt 3818
_reflns_number_total 7191
_reflns_threshold_expression 'I > 2\s(I)'
_cod_data_source_file d1dt02008k2.cif
_cod_data_source_block namiko204
_cod_depositor_comments 'Adding full bibliography for 7707877.cif.'
_cod_original_sg_symbol_H-M 'P 21/c'
_cod_database_code 7707877
_shelx_shelxl_version_number 2018/3
_shelx_space_group_comment
;
The symmetry employed for this shelxl refinement is uniquely defined
by the following loop, which should always be used as a source of
symmetry information in preference to the above space-group names.
They are only intended as comments.
;
_shelx_estimated_absorpt_t_min 0.632
_shelx_estimated_absorpt_t_max 0.931

loop_
_space_group_symop_operation_xyz
'x, y, z'
'-x, y+1/2, -z+1/2'
'-x, -y, -z'
'x, -y-1/2, z-1/2'

loop_
_atom_site_label
_atom_site_type_symbol
_atom_site_fract_x
_atom_site_fract_y
_atom_site_fract_z
_atom_site_U_iso_or_equiv
_atom_site_adp_type
_atom_site_occupancy
_atom_site_site_symmetry_order
_atom_site_calc_flag
_atom_site_refinement_flags_posn
_atom_site_refinement_flags_adp
_atom_site_refinement_flags_occupancy
_atom_site_disorder_assembly
_atom_site_disorder_group
Ag1 Ag 0.77227(3) 0.55855(3) 0.48186(3) 0.05956(16) Uani 1 1 d . . . . .
O1 O 0.3567(3) 0.8162(3) 0.2426(3) 0.0827(13) Uani 1 1 d . . . . .
O2 O 0.2594(3) 0.8610(3) 0.3187(3) 0.0731(12) Uani 1 1 d . . . . .
O3 O 0.3980(3) 0.8192(3) 0.3979(3) 0.0815(14) Uani 1 1 d . . . . .
O4 O 0.6941(4) 0.4073(5) 0.5480(6) 0.148(3) Uani 1 1 d . . . . .
O5 O 0.7348(5) 0.5094(4) 0.6485(4) 0.117(2) Uani 1 1 d . . . . .
O6 O 0.6862(7) 0.3903(5) 0.6903(7) 0.185(4) Uani 1 1 d . . . . .
O7 O 1.1288(4) 0.2714(3) 0.4494(4) 0.0956(15) Uani 1 1 d . . . . .
O8 O 1.0730(4) 0.1930(3) 0.5444(4) 0.0989(16) Uani 1 1 d . . . . .
O9 O 1.1996(3) 0.1535(3) 0.5112(4) 0.0916(15) Uani 1 1 d . . . . .
N1 N 0.6579(3) 0.6304(3) 0.3904(3) 0.0474(10) Uani 1 1 d . . . . .
N2 N 0.5293(3) 0.7081(3) 0.3367(3) 0.0583(12) Uani 1 1 d . . . . .
H2 H 0.485500 0.745231 0.336429 0.070 Uiso 1 1 calc R U . . .
N3 N 0.5953(4) 0.6812(4) 0.5800(4) 0.0751(16) Uani 1 1 d . . . . .
N4 N 0.5874(5) 0.6166(4) 0.7100(5) 0.0890(19) Uani 1 1 d . . . . .
N5 N 0.8899(3) 0.4729(3) 0.5362(3) 0.0461(10) Uani 1 1 d . . . . .
N6 N 0.9818(3) 0.3568(3) 0.5578(3) 0.0551(11) Uani 1 1 d . . . . .
H6 H 1.003796 0.306401 0.547365 0.066 Uiso 1 1 calc R U . . .
N7 N 0.8305(3) 0.2611(3) 0.4236(3) 0.0504(11) Uani 1 1 d . . . . .
N8 N 0.8427(4) 0.1220(3) 0.4132(3) 0.0620(13) Uani 1 1 d . . . . .
N9 N 0.3370(4) 0.8325(3) 0.3194(4) 0.0567(12) Uani 1 1 d . . . . .
N10 N 0.7037(4) 0.4348(4) 0.6291(5) 0.0790(16) Uani 1 1 d . . . . .
N11 N 1.1340(4) 0.2057(3) 0.5012(4) 0.0628(13) Uani 1 1 d . . . . .
C1 C 0.6028(4) 0.6900(3) 0.4128(4) 0.0512(13) Uani 1 1 d . . . . .
C2 C 0.6175(4) 0.6087(3) 0.2938(4) 0.0454(12) Uani 1 1 d . . . . .
C3 C 0.6479(4) 0.5515(4) 0.2333(4) 0.0565(14) Uani 1 1 d . . . . .
H3 H 0.702472 0.518616 0.255686 0.068 Uiso 1 1 calc R U . . .
C4 C 0.5937(5) 0.5457(4) 0.1387(4) 0.0652(16) Uani 1 1 d . . . . .
H4 H 0.612146 0.508140 0.095867 0.078 Uiso 1 1 calc R U . . .
C5 C 0.5118(5) 0.5946(4) 0.1052(4) 0.0739(19) Uani 1 1 d . . . . .
H5 H 0.476546 0.587915 0.040857 0.089 Uiso 1 1 calc R U . . .
C6 C 0.4816(4) 0.6518(4) 0.1637(5) 0.0660(17) Uani 1 1 d . . . . .
H6A H 0.427597 0.685234 0.140388 0.079 Uiso 1 1 calc R U . . .
C7 C 0.5357(4) 0.6576(3) 0.2598(4) 0.0501(13) Uani 1 1 d . . . . .
C8 C 0.6190(5) 0.7362(4) 0.5075(4) 0.0628(16) Uani 1 1 d . . . . .
H8A H 0.684333 0.753221 0.530391 0.075 Uiso 1 1 calc R U . . .
H8B H 0.581394 0.789394 0.498596 0.075 Uiso 1 1 calc R U . . .
C9 C 0.5025(5) 0.6374(6) 0.5571(7) 0.093(2) Uani 1 1 d . . . . .
H9 H 0.456494 0.638803 0.497874 0.112 Uiso 1 1 calc R U . . .
C10 C 0.4980(6) 0.5986(6) 0.6321(7) 0.097(3) Uani 1 1 d . . . . .
H10 H 0.448189 0.564433 0.638977 0.116 Uiso 1 1 calc R U . . .
C11 C 0.6061(6) 0.5760(4) 0.8028(5) 0.087(2) Uani 1 1 d . . . . .
H11A H 0.626378 0.516458 0.798444 0.130 Uiso 1 1 calc R U . . .
H11B H 0.550194 0.575948 0.824220 0.130 Uiso 1 1 calc R U . . .
H11C H 0.654397 0.608167 0.848563 0.130 Uiso 1 1 calc R U . . .
C12 C 0.6334(6) 0.6630(4) 0.6684(7) 0.082(2) Uani 1 1 d . . . . .
C13 C 0.7289(4) 0.6949(5) 0.7205(6) 0.095(3) Uani 1 1 d . . . . .
H13A H 0.723848 0.746066 0.758292 0.143 Uiso 1 1 calc R U . . .
H13B H 0.762407 0.709814 0.673958 0.143 Uiso 1 1 calc R U . . .
H13C H 0.762013 0.649363 0.762912 0.143 Uiso 1 1 calc R U . . .
C14 C 0.9049(4) 0.3962(4) 0.5008(4) 0.0481(12) Uani 1 1 d . . . . .
C15 C 0.9607(4) 0.4843(3) 0.6220(4) 0.0458(12) Uani 1 1 d . . . . .
C16 C 0.9766(4) 0.5509(4) 0.6908(4) 0.0602(14) Uani 1 1 d . . . . .
H16 H 0.937790 0.600094 0.682605 0.072 Uiso 1 1 calc R U . . .
C17 C 1.0515(5) 0.5418(5) 0.7714(5) 0.0745(18) Uani 1 1 d . . . . .
H17 H 1.063699 0.585703 0.818733 0.089 Uiso 1 1 calc R U . . .
C18 C 1.1091(5) 0.4691(5) 0.7839(5) 0.080(2) Uani 1 1 d . . . . .
H18 H 1.159194 0.465253 0.839644 0.096 Uiso 1 1 calc R U . . .
C19 C 1.0948(4) 0.4023(5) 0.7168(5) 0.0710(17) Uani 1 1 d . . . . .
H19 H 1.134098 0.353416 0.725497 0.085 Uiso 1 1 calc R U . . .
C20 C 1.0188(4) 0.4112(3) 0.6355(4) 0.0506(13) Uani 1 1 d . . . . .
C21 C 0.8422(5) 0.3559(4) 0.4122(4) 0.0626(16) Uani 1 1 d . . . . .
H21A H 0.781423 0.384279 0.397753 0.075 Uiso 1 1 calc R U . . .
H21B H 0.867907 0.365890 0.357566 0.075 Uiso 1 1 calc R U . . .
C22 C 0.7885(4) 0.2245(4) 0.4881(4) 0.0665(16) Uani 1 1 d . . . . .
H22 H 0.759889 0.254810 0.528754 0.080 Uiso 1 1 calc R U . . .
C23 C 0.7960(5) 0.1385(5) 0.4821(4) 0.0705(18) Uani 1 1 d . . . . .
H23 H 0.773805 0.096613 0.517813 0.085 Uiso 1 1 calc R U . . .
C24 C 0.8689(6) 0.0340(4) 0.3862(6) 0.101(3) Uani 1 1 d . . . . .
H24A H 0.840001 0.023910 0.318163 0.152 Uiso 1 1 calc R U . . .
H24B H 0.847905 -0.009862 0.423913 0.152 Uiso 1 1 calc R U . . .
H24C H 0.935697 0.030553 0.398895 0.152 Uiso 1 1 calc R U . . .
C25 C 0.8626(4) 0.1979(4) 0.3780(4) 0.0492(13) Uani 1 1 d . . . . .
C26 C 0.9099(5) 0.2080(4) 0.3008(5) 0.0721(17) Uani 1 1 d . . . . .
H26A H 0.870852 0.241626 0.248121 0.108 Uiso 1 1 calc R U . . .
H26B H 0.921268 0.150910 0.277407 0.108 Uiso 1 1 calc R U . . .
H26C H 0.968364 0.238077 0.326333 0.108 Uiso 1 1 calc R U . . .

loop_
_atom_site_aniso_label
_atom_site_aniso_U_11
_atom_site_aniso_U_22
_atom_site_aniso_U_33
_atom_site_aniso_U_23
_atom_site_aniso_U_13
_atom_site_aniso_U_12
Ag1 0.0533(3) 0.0564(2) 0.0579(3) 0.0019(2) -0.00331(18) 0.0183(2)
O1 0.085(3) 0.103(3) 0.068(3) 0.005(3) 0.032(3) 0.025(3)
O2 0.049(3) 0.101(3) 0.073(3) 0.011(2) 0.022(2) 0.018(2)
O3 0.073(3) 0.083(3) 0.067(3) -0.006(2) -0.018(2) 0.018(2)
O4 0.095(5) 0.209(7) 0.148(6) -0.088(6) 0.048(4) -0.060(5)
O5 0.161(6) 0.082(4) 0.133(5) -0.022(4) 0.083(4) -0.005(4)
O6 0.236(10) 0.143(6) 0.179(8) 0.041(6) 0.062(7) -0.069(6)
O7 0.095(4) 0.080(3) 0.105(4) 0.033(3) 0.016(3) 0.004(3)
O8 0.091(4) 0.089(3) 0.137(5) 0.023(3) 0.065(4) 0.020(3)
O9 0.071(3) 0.083(3) 0.125(4) 0.012(3) 0.035(3) 0.023(3)
N1 0.052(3) 0.041(2) 0.046(2) -0.0005(18) 0.008(2) 0.0087(19)
N2 0.052(3) 0.050(3) 0.069(3) 0.007(2) 0.009(3) 0.020(2)
N3 0.093(5) 0.068(3) 0.071(4) -0.010(3) 0.034(3) 0.019(3)
N4 0.127(6) 0.063(3) 0.095(5) 0.001(3) 0.062(5) 0.006(4)
N5 0.043(3) 0.047(2) 0.046(2) 0.0072(19) 0.006(2) 0.0064(19)
N6 0.046(3) 0.053(3) 0.064(3) 0.006(2) 0.011(2) 0.013(2)
N7 0.052(3) 0.055(3) 0.046(2) -0.002(2) 0.016(2) 0.006(2)
N8 0.067(3) 0.055(3) 0.057(3) -0.001(2) 0.007(3) -0.002(2)
N9 0.056(3) 0.054(3) 0.060(3) 0.002(2) 0.014(3) 0.003(2)
N10 0.080(4) 0.076(4) 0.087(4) -0.024(4) 0.034(3) -0.021(3)
N11 0.047(3) 0.063(3) 0.074(3) 0.002(3) 0.010(3) 0.003(3)
C1 0.048(3) 0.041(3) 0.062(3) 0.003(2) 0.011(3) 0.005(2)
C2 0.045(3) 0.043(3) 0.043(3) 0.004(2) 0.004(2) -0.002(2)
C3 0.058(3) 0.053(3) 0.056(3) -0.006(3) 0.011(3) -0.001(3)
C4 0.093(5) 0.053(4) 0.051(3) -0.007(3) 0.022(3) -0.014(3)
C5 0.096(5) 0.062(4) 0.048(3) 0.005(3) -0.007(3) -0.027(4)
C6 0.062(4) 0.051(3) 0.070(4) 0.016(3) -0.008(3) -0.007(3)
C7 0.047(3) 0.046(3) 0.051(3) 0.010(3) 0.004(3) 0.001(2)
C8 0.079(4) 0.054(3) 0.060(4) -0.004(3) 0.025(3) -0.003(3)
C9 0.066(5) 0.113(6) 0.102(6) -0.016(5) 0.025(4) -0.033(4)
C10 0.070(5) 0.108(6) 0.120(7) -0.021(5) 0.038(5) -0.036(4)
C11 0.111(6) 0.073(5) 0.089(5) 0.010(4) 0.050(5) -0.010(4)
C12 0.107(6) 0.053(4) 0.104(6) -0.011(4) 0.063(6) 0.017(4)
C13 0.044(4) 0.087(5) 0.142(7) -0.053(5) 0.004(4) -0.010(3)
C14 0.043(3) 0.056(3) 0.046(3) 0.006(3) 0.013(3) 0.007(3)
C15 0.038(3) 0.048(3) 0.050(3) 0.016(2) 0.011(2) -0.002(2)
C16 0.054(4) 0.060(3) 0.059(3) 0.003(3) 0.003(3) -0.009(3)
C17 0.062(4) 0.083(5) 0.070(4) -0.003(3) 0.005(3) -0.020(4)
C18 0.045(4) 0.098(5) 0.079(5) 0.019(4) -0.014(3) -0.014(4)
C19 0.041(4) 0.074(4) 0.085(5) 0.019(4) -0.003(3) 0.002(3)
C20 0.038(3) 0.057(3) 0.055(3) 0.013(3) 0.011(3) -0.003(2)
C21 0.073(4) 0.060(4) 0.049(3) -0.002(3) 0.008(3) 0.013(3)
C22 0.065(4) 0.081(4) 0.058(4) 0.000(3) 0.023(3) -0.003(3)
C23 0.078(5) 0.077(4) 0.056(4) 0.003(3) 0.016(4) -0.018(3)
C24 0.132(7) 0.058(4) 0.107(6) -0.009(4) 0.020(5) 0.012(4)
C25 0.048(3) 0.058(3) 0.040(3) 0.000(3) 0.011(2) 0.003(3)
C26 0.069(4) 0.085(4) 0.069(4) -0.004(3) 0.031(3) 0.004(3)

loop_
_atom_type_symbol
_atom_type_description
_atom_type_scat_dispersion_real
_atom_type_scat_dispersion_imag
_atom_type_scat_source
C C 0.0033 0.0016 'International Tables Vol C Tables 4.2.6.8 and 6.1.1.4'
H H 0.0000 0.0000 'International Tables Vol C Tables 4.2.6.8 and 6.1.1.4'
Ag Ag -0.8971 1.1015 'International Tables Vol C Tables 4.2.6.8 and 6.1.1.4'
O O 0.0106 0.0060 'International Tables Vol C Tables 4.2.6.8 and 6.1.1.4'
N N 0.0061 0.0033 'International Tables Vol C Tables 4.2.6.8 and 6.1.1.4'

loop_
_geom_angle_atom_site_label_1
_geom_angle_atom_site_label_2
_geom_angle_atom_site_label_3
_geom_angle
_geom_angle_site_symmetry_1
_geom_angle_site_symmetry_3
_geom_angle_publ_flag
N1 Ag1 N5 164.33(15) . . ?
N1 Ag1 O5 111.03(18) . . ?
N5 Ag1 O5 81.82(17) . . ?
N1 Ag1 O4 106.63(19) . . ?
N5 Ag1 O4 75.94(19) . . ?
O5 Ag1 O4 44.10(18) . . ?
N10 O4 Ag1 95.0(5) . . ?
N10 O5 Ag1 102.3(4) . . ?
C1 N1 C2 106.1(4) . . ?
C1 N1 Ag1 130.2(4) . . ?
C2 N1 Ag1 122.8(3) . . ?
C1 N2 C7 108.5(4) . . ?
C1 N2 H2 125.8 . . ?
C7 N2 H2 125.8 . . ?
C12 N3 C8 135.2(7) . . ?
C12 N3 C9 104.9(7) . . ?
C8 N3 C9 119.7(6) . . ?
C12 N4 C11 134.6(8) . . ?
C12 N4 C10 103.8(7) . . ?
C11 N4 C10 121.3(7) . . ?
C14 N5 C15 106.4(4) . . ?
C14 N5 Ag1 127.3(4) . . ?
C15 N5 Ag1 126.0(3) . . ?
C14 N6 C20 107.8(4) . . ?
C14 N6 H6 126.1 . . ?
C20 N6 H6 126.1 . . ?
C25 N7 C22 109.3(5) . . ?
C25 N7 C21 126.1(5) . . ?
C22 N7 C21 124.5(5) . . ?
C25 N8 C23 108.8(5) . . ?
C25 N8 C24 126.1(6) . . ?
C23 N8 C24 125.0(6) . . ?
O2 N9 O1 120.9(5) . . ?
O2 N9 O3 120.8(5) . . ?
O1 N9 O3 118.3(5) . . ?
O6 N10 O4 121.2(8) . . ?
O6 N10 O5 120.3(7) . . ?
O4 N10 O5 118.4(7) . . ?
O7 N11 O9 120.5(6) . . ?
O7 N11 O8 119.3(5) . . ?
O9 N11 O8 120.2(5) . . ?
N1 C1 N2 111.5(5) . . ?
N1 C1 C8 126.1(5) . . ?
N2 C1 C8 122.4(5) . . ?
N1 C2 C3 130.1(5) . . ?
N1 C2 C7 108.5(4) . . ?
C3 C2 C7 121.3(5) . . ?
C4 C3 C2 116.8(5) . . ?
C4 C3 H3 121.6 . . ?
C2 C3 H3 121.6 . . ?
C3 C4 C5 121.6(6) . . ?
C3 C4 H4 119.2 . . ?
C5 C4 H4 119.2 . . ?
C6 C5 C4 122.2(6) . . ?
C6 C5 H5 118.9 . . ?
C4 C5 H5 118.9 . . ?
C5 C6 C7 116.5(6) . . ?
C5 C6 H6A 121.7 . . ?
C7 C6 H6A 121.7 . . ?
N2 C7 C6 133.0(5) . . ?
N2 C7 C2 105.4(4) . . ?
C6 C7 C2 121.5(5) . . ?
N3 C8 C1 111.7(5) . . ?
N3 C8 H8A 109.3 . . ?
C1 C8 H8A 109.3 . . ?
N3 C8 H8B 109.3 . . ?
C1 C8 H8B 109.3 . . ?
H8A C8 H8B 108.0 . . ?
C10 C9 N3 106.8(8) . . ?
C10 C9 H9 126.6 . . ?
N3 C9 H9 126.6 . . ?
C9 C10 N4 107.8(7) . . ?
C9 C10 H10 126.1 . . ?
N4 C10 H10 126.1 . . ?
N4 C11 H11A 109.5 . . ?
N4 C11 H11B 109.5 . . ?
H11A C11 H11B 109.5 . . ?
N4 C11 H11C 109.5 . . ?
H11A C11 H11C 109.5 . . ?
H11B C11 H11C 109.5 . . ?
N4 C12 N3 116.6(8) . . ?
N4 C12 C13 121.2(9) . . ?
N3 C12 C13 122.2(8) . . ?
C12 C13 H13A 109.5 . . ?
C12 C13 H13B 109.5 . . ?
H13A C13 H13B 109.5 . . ?
C12 C13 H13C 109.5 . . ?
H13A C13 H13C 109.5 . . ?
H13B C13 H13C 109.5 . . ?
N5 C14 N6 111.5(5) . . ?
N5 C14 C21 124.2(5) . . ?
N6 C14 C21 124.2(5) . . ?
C16 C15 C20 120.5(5) . . ?
C16 C15 N5 131.1(5) . . ?
C20 C15 N5 108.3(5) . . ?
C17 C16 C15 117.6(6) . . ?
C17 C16 H16 121.2 . . ?
C15 C16 H16 121.2 . . ?
C16 C17 C18 121.4(6) . . ?
C16 C17 H17 119.3 . . ?
C18 C17 H17 119.3 . . ?
C19 C18 C17 122.1(6) . . ?
C19 C18 H18 119.0 . . ?
C17 C18 H18 119.0 . . ?
C18 C19 C20 116.5(6) . . ?
C18 C19 H19 121.7 . . ?
C20 C19 H19 121.7 . . ?
N6 C20 C15 105.9(5) . . ?
N6 C20 C19 132.2(5) . . ?
C15 C20 C19 121.8(6) . . ?
N7 C21 C14 112.2(4) . . ?
N7 C21 H21A 109.2 . . ?
C14 C21 H21A 109.2 . . ?
N7 C21 H21B 109.2 . . ?
C14 C21 H21B 109.2 . . ?
H21A C21 H21B 107.9 . . ?
C23 C22 N7 107.4(6) . . ?
C23 C22 H22 126.3 . . ?
N7 C22 H22 126.3 . . ?
C22 C23 N8 107.2(6) . . ?
C22 C23 H23 126.4 . . ?
N8 C23 H23 126.4 . . ?
N8 C24 H24A 109.5 . . ?
N8 C24 H24B 109.5 . . ?
H24A C24 H24B 109.5 . . ?
N8 C24 H24C 109.5 . . ?
H24A C24 H24C 109.5 . . ?
H24B C24 H24C 109.5 . . ?
N7 C25 N8 107.3(5) . . ?
N7 C25 C26 127.3(5) . . ?
N8 C25 C26 125.3(5) . . ?
C25 C26 H26A 109.5 . . ?
C25 C26 H26B 109.5 . . ?
H26A C26 H26B 109.5 . . ?
C25 C26 H26C 109.5 . . ?
H26A C26 H26C 109.5 . . ?
H26B C26 H26C 109.5 . . ?

loop_
_geom_bond_atom_site_label_1
_geom_bond_atom_site_label_2
_geom_bond_distance
_geom_bond_site_symmetry_2
_geom_bond_publ_flag
Ag1 N1 2.135(4) . ?
Ag1 N5 2.144(4) . ?
Ag1 O5 2.692(6) . ?
Ag1 O4 2.847(8) . ?
O1 N9 1.235(6) . ?
O2 N9 1.228(6) . ?
O3 N9 1.248(6) . ?
O4 N10 1.202(7) . ?
O5 N10 1.224(7) . ?
O6 N10 1.188(8) . ?
O7 N11 1.232(6) . ?
O8 N11 1.242(6) . ?
O9 N11 1.233(6) . ?
N1 C1 1.316(6) . ?
N1 C2 1.384(6) . ?
N2 C1 1.339(7) . ?
N2 C7 1.363(7) . ?
N2 H2 0.8600 . ?
N3 C12 1.264(9) . ?
N3 C8 1.446(8) . ?
N3 C9 1.483(9) . ?
N4 C12 1.241(9) . ?
N4 C11 1.417(9) . ?
N4 C10 1.504(10) . ?
N5 C14 1.311(6) . ?
N5 C15 1.388(6) . ?
N6 C14 1.347(6) . ?
N6 C20 1.370(7) . ?
N6 H6 0.8600 . ?
N7 C25 1.319(6) . ?
N7 C22 1.363(7) . ?
N7 C21 1.462(7) . ?
N8 C25 1.322(7) . ?
N8 C23 1.373(8) . ?
N8 C24 1.471(8) . ?
C1 C8 1.482(7) . ?
C2 C3 1.385(7) . ?
C2 C7 1.391(7) . ?
C3 C4 1.372(8) . ?
C3 H3 0.9300 . ?
C4 C5 1.392(9) . ?
C4 H4 0.9300 . ?
C5 C6 1.362(9) . ?
C5 H5 0.9300 . ?
C6 C7 1.390(8) . ?
C6 H6A 0.9300 . ?
C8 H8A 0.9700 . ?
C8 H8B 0.9700 . ?
C9 C10 1.239(10) . ?
C9 H9 0.9300 . ?
C10 H10 0.9300 . ?
C11 H11A 0.9600 . ?
C11 H11B 0.9600 . ?
C11 H11C 0.9600 . ?
C12 C13 1.489(10) . ?
C13 H13A 0.9600 . ?
C13 H13B 0.9600 . ?
C13 H13C 0.9600 . ?
C14 C21 1.481(8) . ?
C15 C16 1.384(7) . ?
C15 C20 1.386(7) . ?
C16 C17 1.371(8) . ?
C16 H16 0.9300 . ?
C17 C18 1.377(9) . ?
C17 H17 0.9300 . ?
C18 C19 1.371(10) . ?
C18 H18 0.9300 . ?
C19 C20 1.386(8) . ?
C19 H19 0.9300 . ?
C21 H21A 0.9700 . ?
C21 H21B 0.9700 . ?
C22 C23 1.315(9) . ?
C22 H22 0.9300 . ?
C23 H23 0.9300 . ?
C24 H24A 0.9600 . ?
C24 H24B 0.9600 . ?
C24 H24C 0.9600 . ?
C25 C26 1.468(8) . ?
C26 H26A 0.9600 . ?
C26 H26B 0.9600 . ?
C26 H26C 0.9600 . ?

loop_
_geom_torsion_atom_site_label_1
_geom_torsion_atom_site_label_2
_geom_torsion_atom_site_label_3
_geom_torsion_atom_site_label_4
_geom_torsion
_geom_torsion_site_symmetry_1
_geom_torsion_site_symmetry_2
_geom_torsion_site_symmetry_3
_geom_torsion_site_symmetry_4
_geom_torsion_publ_flag
Ag1 O4 N10 O6 -174.5(8) . . . . ?
Ag1 O4 N10 O5 3.4(7) . . . . ?
Ag1 O5 N10 O6 174.3(7) . . . . ?
Ag1 O5 N10 O4 -3.6(8) . . . . ?
C2 N1 C1 N2 0.1(6) . . . . ?
Ag1 N1 C1 N2 -169.1(4) . . . . ?
C2 N1 C1 C8 -177.3(5) . . . . ?
Ag1 N1 C1 C8 13.6(8) . . . . ?
C7 N2 C1 N1 0.3(6) . . . . ?
C7 N2 C1 C8 177.7(5) . . . . ?
C1 N1 C2 C3 177.9(5) . . . . ?
Ag1 N1 C2 C3 -11.9(8) . . . . ?
C1 N1 C2 C7 -0.3(6) . . . . ?
Ag1 N1 C2 C7 169.8(3) . . . . ?
N1 C2 C3 C4 -177.9(5) . . . . ?
C7 C2 C3 C4 0.1(8) . . . . ?
C2 C3 C4 C5 -0.3(8) . . . . ?
C3 C4 C5 C6 1.1(9) . . . . ?
C4 C5 C6 C7 -1.5(9) . . . . ?
C1 N2 C7 C6 -177.3(6) . . . . ?
C1 N2 C7 C2 -0.4(6) . . . . ?
C5 C6 C7 N2 177.8(6) . . . . ?
C5 C6 C7 C2 1.3(8) . . . . ?
N1 C2 C7 N2 0.5(6) . . . . ?
C3 C2 C7 N2 -178.0(5) . . . . ?
N1 C2 C7 C6 177.8(5) . . . . ?
C3 C2 C7 C6 -0.7(8) . . . . ?
C12 N3 C8 C1 134.8(7) . . . . ?
C9 N3 C8 C1 -51.4(7) . . . . ?
N1 C1 C8 N3 -78.4(7) . . . . ?
N2 C1 C8 N3 104.5(6) . . . . ?
C12 N3 C9 C10 -1.1(9) . . . . ?
C8 N3 C9 C10 -176.5(7) . . . . ?
N3 C9 C10 N4 1.4(9) . . . . ?
C12 N4 C10 C9 -1.3(9) . . . . ?
C11 N4 C10 C9 -175.5(7) . . . . ?
C11 N4 C12 N3 173.7(7) . . . . ?
C10 N4 C12 N3 0.6(8) . . . . ?
C11 N4 C12 C13 -6.1(11) . . . . ?
C10 N4 C12 C13 -179.2(6) . . . . ?
C8 N3 C12 N4 174.6(6) . . . . ?
C9 N3 C12 N4 0.2(8) . . . . ?
C8 N3 C12 C13 -5.6(11) . . . . ?
C9 N3 C12 C13 -180.0(6) . . . . ?
C15 N5 C14 N6 -0.4(6) . . . . ?
Ag1 N5 C14 N6 -174.7(3) . . . . ?
C15 N5 C14 C21 176.4(5) . . . . ?
Ag1 N5 C14 C21 2.1(7) . . . . ?
C20 N6 C14 N5 0.3(6) . . . . ?
C20 N6 C14 C21 -176.5(5) . . . . ?
C14 N5 C15 C16 -176.6(5) . . . . ?
Ag1 N5 C15 C16 -2.2(8) . . . . ?
C14 N5 C15 C20 0.4(5) . . . . ?
Ag1 N5 C15 C20 174.8(3) . . . . ?
C20 C15 C16 C17 0.4(8) . . . . ?
N5 C15 C16 C17 177.1(5) . . . . ?
C15 C16 C17 C18 -0.1(9) . . . . ?
C16 C17 C18 C19 0.0(10) . . . . ?
C17 C18 C19 C20 -0.3(10) . . . . ?
C14 N6 C20 C15 0.0(6) . . . . ?
C14 N6 C20 C19 177.5(6) . . . . ?
C16 C15 C20 N6 177.1(5) . . . . ?
N5 C15 C20 N6 -0.2(5) . . . . ?
C16 C15 C20 C19 -0.7(8) . . . . ?
N5 C15 C20 C19 -178.1(5) . . . . ?
C18 C19 C20 N6 -176.6(6) . . . . ?
C18 C19 C20 C15 0.6(9) . . . . ?
C25 N7 C21 C14 -111.3(6) . . . . ?
C22 N7 C21 C14 64.8(7) . . . . ?
N5 C14 C21 N7 -139.1(5) . . . . ?
N6 C14 C21 N7 37.3(8) . . . . ?
C25 N7 C22 C23 0.6(7) . . . . ?
C21 N7 C22 C23 -176.1(5) . . . . ?
N7 C22 C23 N8 -0.2(7) . . . . ?
C25 N8 C23 C22 -0.3(7) . . . . ?
C24 N8 C23 C22 177.7(6) . . . . ?
C22 N7 C25 N8 -0.7(6) . . . . ?
C21 N7 C25 N8 175.9(5) . . . . ?
C22 N7 C25 C26 178.0(6) . . . . ?
C21 N7 C25 C26 -5.4(9) . . . . ?
C23 N8 C25 N7 0.6(6) . . . . ?
C24 N8 C25 N7 -177.4(6) . . . . ?
C23 N8 C25 C26 -178.1(6) . . . . ?
C24 N8 C25 C26 3.9(9) . . . . ?
